data_7052664
loop_
_publ_author_name
'Mart\'i-Rujas, Javier'
'Kariuki, Benson M.'
'Hughes, Colan E.'
'Morte-R\'odenas, Anabel'
'Guo, Fang'
'Glavcheva-Laleva, Zornitza'
'Ta\,stem\"ur, Kemal'
'Ooi, Li-ling'
'Yeo, Lily'
'Harris, Kenneth D. M.'

_publ_section_title
;
 Structural diversity, but no polymorphism, in a homologous family of
 co-crystals of urea and \a,\w-dihydroxyalkanes
;
_journal_issue 7
_journal_name_full 'New Journal of Chemistry'
_journal_page_first 1515
_journal_paper_doi 10.1039/c1nj20040b
_journal_volume 35
_journal_year 2011
_chemical_formula_moiety 'C10 H22 O2, 2(C H4 N2 O)'
_chemical_formula_sum 'C12 H30 N4 O4'
_chemical_formula_weight 294.40
_chemical_name_systematic
;
?
;
_space_group_IT_number 2
_symmetry_cell_setting triclinic
_symmetry_space_group_name_Hall '-P 1'
_symmetry_space_group_name_H-M 'P -1'
_atom_sites_solution_hydrogens geom
_atom_sites_solution_primary direct
_atom_sites_solution_secondary difmap
_audit_creation_method SHELXL-97
_cell_angle_alpha 99.469(2)
_cell_angle_beta 96.754(2)
_cell_angle_gamma 101.269(3)
_cell_formula_units_Z 1
_cell_length_a 5.1899(2)
_cell_length_b 7.4045(3)
_cell_length_c 11.2621(5)
_cell_measurement_reflns_used 1176
_cell_measurement_temperature 298(2)
_cell_measurement_theta_max 27.52
_cell_measurement_theta_min 3.09
_cell_volume 413.61(3)
_computing_cell_refinement 'HKL Scalepack (Otwinowski & Minor 1997)'
_computing_data_collection 'Collect (Nonius BV, 1997-2000)'
_computing_data_reduction 'HKL Denzo and Scalepack (Otwinowski & Minor 1997'
_computing_molecular_graphics 'Ortep-99 for Windows (Farrugia, 1995)'
_computing_publication_material 'WinGX publication routines (Farrugia, 1995)'
_computing_structure_refinement 'SHELXL-97 (Sheldrick, 1997)'
_computing_structure_solution 'Sir-92 (A. Altomare et al., 1992)'
_diffrn_ambient_temperature 298(2)
_diffrn_measured_fraction_theta_full 0.983
_diffrn_measured_fraction_theta_max 0.983
_diffrn_measurement_device_type KappaCCD
_diffrn_measurement_method CCD
_diffrn_radiation_monochromator graphite
_diffrn_radiation_source 'fine-focus sealed tube'
_diffrn_radiation_type MoK\a
_diffrn_radiation_wavelength 0.71073
_diffrn_reflns_av_R_equivalents 0.1220
_diffrn_reflns_av_sigmaI/netI 0.0943
_diffrn_reflns_limit_h_max 6
_diffrn_reflns_limit_h_min -6
_diffrn_reflns_limit_k_max 9
_diffrn_reflns_limit_k_min -9
_diffrn_reflns_limit_l_max 14
_diffrn_reflns_limit_l_min -14
_diffrn_reflns_number 4915
_diffrn_reflns_theta_full 27.52
_diffrn_reflns_theta_max 27.52
_diffrn_reflns_theta_min 3.09
_exptl_absorpt_coefficient_mu 0.088
_exptl_absorpt_correction_T_max 0.9869
_exptl_absorpt_correction_T_min 0.9489
_exptl_absorpt_correction_type empirical
_exptl_absorpt_process_details Denzo/Scalepack
_exptl_crystal_colour colourless
_exptl_crystal_density_diffrn 1.182
_exptl_crystal_density_method 'not measured'
_exptl_crystal_description needle
_exptl_crystal_F_000 162
_exptl_crystal_size_max 0.60
_exptl_crystal_size_mid 0.20
_exptl_crystal_size_min 0.15
_refine_diff_density_max 0.258
_refine_diff_density_min -0.277
_refine_diff_density_rms 0.063
_refine_ls_extinction_coef 0.17(5)
_refine_ls_extinction_expression Fc^*^=kFc[1+0.001xFc^2^\l^3^/sin(2\q)]^-1/4^
_refine_ls_extinction_method SHELXL
_refine_ls_goodness_of_fit_ref 1.042
_refine_ls_hydrogen_treatment constr
_refine_ls_matrix_type full
_refine_ls_number_parameters 93
_refine_ls_number_reflns 1869
_refine_ls_number_restraints 0
_refine_ls_restrained_S_all 1.042
_refine_ls_R_factor_all 0.0999
_refine_ls_R_factor_gt 0.0645
_refine_ls_shift/su_max 0.000
_refine_ls_shift/su_mean 0.000
_refine_ls_structure_factor_coef Fsqd
_refine_ls_weighting_details 'calc w=1/[\s^2^(Fo^2^)+(0.1024P)^2^+0.0000P] where P=(Fo^2^+2Fc^2^)/3'
_refine_ls_weighting_scheme calc
_refine_ls_wR_factor_gt 0.1702
_refine_ls_wR_factor_ref 0.1962
_reflns_number_gt 1176
_reflns_number_total 1869
_reflns_threshold_expression >2sigma(I)
_cod_data_source_file c1nj20040b.txt
_cod_data_source_block kdm0705
_cod_depositor_comments
;
The following automatic conversions were performed:

'_symmetry_cell_setting' value 'Triclinic' changed to 'triclinic'
according to /home/saulius/struct/CIF-dictionaries/cif_core.dic
dictionary named 'cif_core.dic' version 2.4.1 from 2010-06-29.

Automatic conversion script
Id: cif_fix_values 1715 2011-07-08 13:25:40Z adriana 
;
_cod_original_sg_symbol_H-M P-1
_cod_database_code 7052664

loop_
_symmetry_equiv_pos_as_xyz
'x, y, z'
'-x, -y, -z'

loop_
_atom_site_label
_atom_site_type_symbol
_atom_site_fract_x
_atom_site_fract_y
_atom_site_fract_z
_atom_site_U_iso_or_equiv
_atom_site_adp_type
_atom_site_occupancy
_atom_site_symmetry_multiplicity
_atom_site_calc_flag
_atom_site_refinement_flags
_atom_site_disorder_assembly
_atom_site_disorder_group
C1 C 0.0777(3) 0.2875(3) 0.58519(15) 0.0367(5) Uani 1 1 d . . .
C2 C -0.2050(4) 0.8451(3) 0.76207(17) 0.0450(5) Uani 1 1 d . . .
H2A H -0.0645 0.9239 0.7322 0.054 Uiso 1 1 calc R . .
H2B H -0.1277 0.8139 0.8367 0.054 Uiso 1 1 calc R . .
C3 C -0.4140(3) 0.9537(2) 0.79006(16) 0.0410(5) Uani 1 1 d . . .
H3A H -0.5471 0.8788 0.8262 0.049 Uiso 1 1 calc R . .
H3B H -0.5013 0.9760 0.7145 0.049 Uiso 1 1 calc R . .
C4 C -0.3016(4) 1.1412(3) 0.87635(17) 0.0455(5) Uani 1 1 d . . .
H4A H -0.2162 1.1185 0.9522 0.055 Uiso 1 1 calc R . .
H4B H -0.1665 1.2150 0.8407 0.055 Uiso 1 1 calc R . .
C5 C -0.5091(4) 1.2533(3) 0.90399(17) 0.0462(5) Uani 1 1 d . . .
H5A H -0.6403 1.1814 0.9426 0.055 Uiso 1 1 calc R . .
H5B H -0.5995 1.2714 0.8279 0.055 Uiso 1 1 calc R . .
C6 C -0.3971(4) 1.4432(3) 0.98571(18) 0.0490(6) Uani 1 1 d . . .
H6A H -0.2659 1.5149 0.9469 0.059 Uiso 1 1 calc R . .
H6B H -0.3062 1.4248 1.0617 0.059 Uiso 1 1 calc R . .
N1 N -0.1724(3) 0.1910(2) 0.55587(14) 0.0484(5) Uani 1 1 d . . .
H1C H -0.2075 0.0787 0.5138 0.058 Uiso 1 1 calc R . .
H1D H -0.2992 0.2407 0.5789 0.058 Uiso 1 1 calc R . .
N2 N 0.1250(3) 0.4615(2) 0.65001(15) 0.0486(5) Uani 1 1 d . . .
H2C H 0.2853 0.5268 0.6697 0.058 Uiso 1 1 calc R . .
H2D H -0.0049 0.5085 0.6721 0.058 Uiso 1 1 calc R . .
O1 O 0.2653(2) 0.21681(17) 0.55218(11) 0.0464(5) Uani 1 1 d . . .
O2 O -0.3074(3) 0.67587(18) 0.67352(12) 0.0486(4) Uani 1 1 d . . .
H2 H -0.3169 0.7005 0.6050 0.073 Uiso 1 1 calc R . .

loop_
_atom_site_aniso_label
_atom_site_aniso_U_11
_atom_site_aniso_U_22
_atom_site_aniso_U_33
_atom_site_aniso_U_23
_atom_site_aniso_U_13
_atom_site_aniso_U_12
C1 0.0400(10) 0.0323(10) 0.0390(9) 0.0072(7) 0.0055(7) 0.0111(8)
C2 0.0466(10) 0.0342(11) 0.0502(11) -0.0029(8) 0.0041(8) 0.0103(8)
C3 0.0435(10) 0.0313(11) 0.0448(10) -0.0016(8) 0.0067(8) 0.0078(8)
C4 0.0484(11) 0.0349(11) 0.0500(11) -0.0010(8) 0.0042(9) 0.0114(9)
C5 0.0524(11) 0.0332(11) 0.0500(11) -0.0027(8) 0.0044(9) 0.0133(9)
C6 0.0547(12) 0.0330(11) 0.0556(12) -0.0032(9) 0.0079(9) 0.0108(9)
N1 0.0374(9) 0.0372(10) 0.0679(11) 0.0005(8) 0.0095(7) 0.0087(7)
N2 0.0460(9) 0.0332(10) 0.0635(11) -0.0032(8) 0.0078(7) 0.0121(7)
O1 0.0360(7) 0.0360(8) 0.0640(9) -0.0034(6) 0.0101(6) 0.0099(6)
O2 0.0556(8) 0.0315(8) 0.0555(8) -0.0043(6) 0.0099(7) 0.0116(6)

loop_
_atom_type_symbol
_atom_type_description
_atom_type_scat_dispersion_real
_atom_type_scat_dispersion_imag
_atom_type_scat_source
C C 0.0033 0.0016 'International Tables Vol C Tables 4.2.6.8 and 6.1.1.4'
H H 0.0000 0.0000 'International Tables Vol C Tables 4.2.6.8 and 6.1.1.4'
N N 0.0061 0.0033 'International Tables Vol C Tables 4.2.6.8 and 6.1.1.4'
O O 0.0106 0.0060 'International Tables Vol C Tables 4.2.6.8 and 6.1.1.4'

loop_
_geom_angle_atom_site_label_1
_geom_angle_atom_site_label_2
_geom_angle_atom_site_label_3
_geom_angle
_geom_angle_site_symmetry_1
_geom_angle_site_symmetry_3
_geom_angle_publ_flag
O1 C1 N1 120.77(17) . . ?
O1 C1 N2 120.81(16) . . ?
N1 C1 N2 118.42(16) . . ?
O2 C2 C3 112.91(15) . . ?
O2 C2 H2A 109.0 . . ?
C3 C2 H2A 109.0 . . ?
O2 C2 H2B 109.0 . . ?
C3 C2 H2B 109.0 . . ?
H2A C2 H2B 107.8 . . ?
C2 C3 C4 112.99(15) . . ?
C2 C3 H3A 109.0 . . ?
C4 C3 H3A 109.0 . . ?
C2 C3 H3B 109.0 . . ?
C4 C3 H3B 109.0 . . ?
H3A C3 H3B 107.8 . . ?
C5 C4 C3 113.60(15) . . ?
C5 C4 H4A 108.8 . . ?
C3 C4 H4A 108.8 . . ?
C5 C4 H4B 108.8 . . ?
C3 C4 H4B 108.8 . . ?
H4A C4 H4B 107.7 . . ?
C4 C5 C6 113.88(17) . . ?
C4 C5 H5A 108.8 . . ?
C6 C5 H5A 108.8 . . ?
C4 C5 H5B 108.8 . . ?
C6 C5 H5B 108.8 . . ?
H5A C5 H5B 107.7 . . ?
C5 C6 C6 114.4(2) . 2_487 ?
C5 C6 H6A 108.7 . . ?
C6 C6 H6A 108.7 2_487 . ?
C5 C6 H6B 108.7 . . ?
C6 C6 H6B 108.7 2_487 . ?
H6A C6 H6B 107.6 . . ?
C1 N1 H1C 120.0 . . ?
C1 N1 H1D 120.0 . . ?
H1C N1 H1D 120.0 . . ?
C1 N2 H2C 120.0 . . ?
C1 N2 H2D 120.0 . . ?
H2C N2 H2D 120.0 . . ?
C2 O2 H2 109.5 . . ?

loop_
_geom_bond_atom_site_label_1
_geom_bond_atom_site_label_2
_geom_bond_distance
_geom_bond_site_symmetry_2
_geom_bond_publ_flag
C1 O1 1.257(2) . ?
C1 N1 1.328(2) . ?
C1 N2 1.333(2) . ?
C2 O2 1.432(2) . ?
C2 C3 1.504(3) . ?
C2 H2A 0.9700 . ?
C2 H2B 0.9700 . ?
C3 C4 1.522(2) . ?
C3 H3A 0.9700 . ?
C3 H3B 0.9700 . ?
C4 C5 1.513(3) . ?
C4 H4A 0.9700 . ?
C4 H4B 0.9700 . ?
C5 C6 1.513(3) . ?
C5 H5A 0.9700 . ?
C5 H5B 0.9700 . ?
C6 C6 1.516(4) 2_487 ?
C6 H6A 0.9700 . ?
C6 H6B 0.9700 . ?
N1 H1C 0.8600 . ?
N1 H1D 0.8600 . ?
N2 H2C 0.8600 . ?
N2 H2D 0.8600 . ?
O2 H2 0.8200 . ?

loop_
_geom_torsion_atom_site_label_1
_geom_torsion_atom_site_label_2
_geom_torsion_atom_site_label_3
_geom_torsion_atom_site_label_4
_geom_torsion
_geom_torsion_site_symmetry_1
_geom_torsion_site_symmetry_2
_geom_torsion_site_symmetry_3
_geom_torsion_site_symmetry_4
_geom_torsion_publ_flag
O2 C2 C3 C4 -175.37(15) . . . . ?
C2 C3 C4 C5 179.20(17) . . . . ?
C3 C4 C5 C6 -177.69(16) . . . . ?
C4 C5 C6 C6 -179.9(2) . . . 2_487 ?
